data_1560617
loop_
_publ_author_name
'Gurzhiy, Vladislav V.'
'Krivovichev, Sergey V.'
'Tananaev, Ivan G.'

_publ_section_title
;
 Dehydration-driven evolution of topological complexity in ethylamonium
 uranyl selenates
;
_journal_name_full 'Journal of Solid State Chemistry'
_journal_page_first 105
_journal_page_last 112
_journal_paper_doi 10.1016/j.jssc.2017.01.005
_journal_volume 247
_journal_year 2017
_chemical_formula_moiety 'H O9 Se2 U, C2 H8 N'
_chemical_formula_sum 'C2 H9 N O9 Se2 U'
_chemical_formula_weight 587.05
_space_group_crystal_system monoclinic
_space_group_IT_number 14
_space_group_name_Hall '-P 2yn'
_space_group_name_H-M_alt 'P 1 21/n 1'
_atom_sites_solution_hydrogens geom
_cell_angle_alpha 90
_cell_angle_beta 95.23(3)
_cell_angle_gamma 90
_cell_formula_units_Z 4
_cell_length_a 8.475(3)
_cell_length_b 12.264(2)
_cell_length_c 10.404(3)
_cell_measurement_reflns_used 5298
_cell_measurement_temperature 293(2)
_cell_measurement_theta_max 29.60
_cell_measurement_theta_min 2.57
_cell_volume 1076.9(5)
_computing_cell_refinement 'STOE X-AREA'
_computing_data_collection 'STOE X-AREA'
_computing_data_reduction 'STOE X-RED'
_computing_molecular_graphics 'Olex2 (Dolomanov et al., 2009)'
_computing_publication_material 'Olex2 (Dolomanov et al., 2009)'
_computing_structure_refinement 'ShelXL (Sheldrick, 2015)'
_computing_structure_solution 'ShelXS (Sheldrick, 2008)'
_diffrn_ambient_temperature 293(2)
_diffrn_detector 'image plate (34 cm diameter)'
_diffrn_detector_area_resol_mean 6.67
_diffrn_detector_type STOE
_diffrn_measured_fraction_theta_full 0.967
_diffrn_measured_fraction_theta_max 0.963
_diffrn_measurement_details ' 90 frames, detector distance = 100 mm'
_diffrn_measurement_device '2-circle goniometer'
_diffrn_measurement_device_type 'STOE IPDS 2'
_diffrn_measurement_method 'rotation method'
_diffrn_radiation_collimation '0.5 mm diameter, multiple pinhole'
_diffrn_radiation_monochromator 'plane graphite'
_diffrn_radiation_polarisn_norm 0
_diffrn_radiation_type 'Mo K\a'
_diffrn_radiation_wavelength 0.71073
_diffrn_reflns_av_R_equivalents 0.0942
_diffrn_reflns_av_unetI/netI 0.0715
_diffrn_reflns_Laue_measured_fraction_full 0.967
_diffrn_reflns_Laue_measured_fraction_max 0.963
_diffrn_reflns_limit_h_max 10
_diffrn_reflns_limit_h_min -10
_diffrn_reflns_limit_k_max 14
_diffrn_reflns_limit_k_min -14
_diffrn_reflns_limit_l_max 13
_diffrn_reflns_limit_l_min -11
_diffrn_reflns_number 7934
_diffrn_reflns_point_group_measured_fraction_full 0.967
_diffrn_reflns_point_group_measured_fraction_max 0.963
_diffrn_reflns_theta_full 25.242
_diffrn_reflns_theta_max 26.499
_diffrn_reflns_theta_min 2.574
_diffrn_source 'sealed X-ray tube, 12 x 0.4 mm long-fine focus'
_diffrn_source_current 40
_diffrn_source_power 2.00
_diffrn_source_voltage 50
_exptl_absorpt_coefficient_mu 21.864
_exptl_absorpt_correction_T_max 0.5120
_exptl_absorpt_correction_T_min 0.4151
_exptl_absorpt_correction_type integration
_exptl_absorpt_process_details 'STOE X-AREA'
_exptl_crystal_colour yellow-green
_exptl_crystal_density_diffrn 3.621
_exptl_crystal_density_method 'not measured'
_exptl_crystal_description lamina
_exptl_crystal_F_000 1040
_exptl_crystal_size_max 0.11
_exptl_crystal_size_mid 0.08
_exptl_crystal_size_min 0.01
_refine_diff_density_max 1.238
_refine_diff_density_min -1.526
_refine_diff_density_rms 0.294
_refine_ls_extinction_coef 0.00019(5)
_refine_ls_extinction_expression Fc^*^=kFc[1+0.001xFc^2^\l^3^/sin(2\q)]^-1/4^
_refine_ls_extinction_method SHELXL
_refine_ls_goodness_of_fit_ref 1.114
_refine_ls_hydrogen_treatment constr
_refine_ls_matrix_type full
_refine_ls_number_parameters 135
_refine_ls_number_reflns 2148
_refine_ls_number_restraints 0
_refine_ls_restrained_S_all 1.114
_refine_ls_R_factor_all 0.0836
_refine_ls_R_factor_gt 0.0534
_refine_ls_shift/su_max 0.000
_refine_ls_shift/su_mean 0.000
_refine_ls_structure_factor_coef Fsqd
_refine_ls_weighting_details 'w=1/[\s^2^(Fo^2^)+(0.0108P)^2^+18.2888P] where P=(Fo^2^+2Fc^2^)/3'
_refine_ls_weighting_scheme calc
_refine_ls_wR_factor_gt 0.0757
_refine_ls_wR_factor_ref 0.0825
_reflns_Friedel_coverage 0.000
_reflns_Friedel_fraction_full .
_reflns_Friedel_fraction_max .
_reflns_number_gt 1583
_reflns_number_total 2148
_reflns_threshold_expression 'I > 2\s(I)'
_cod_data_source_file JSSC-2017-247-105.cif
_cod_data_source_block Compound_3_isk218b
_cod_database_code 1560617
_shelx_space_group_comment
;
The symmetry employed for this shelxl refinement is uniquely defined
by the following loop, which should always be used as a source of
symmetry information in preference to the above space-group names.
They are only intended as comments.
;
_olex2_refinement_description
;
1. Fixed Uiso
 At 1.2 times of:
  All C(H,H) groups, All N(H,H,H,H,H,H) groups
 At 1.5 times of:
  All C(H,H,H) groups, All O(H) groups
2. Uiso/Uaniso restraints and constraints
Uanis(O1) = Uanis(O7)
Uanis(C2B) = Uanis(C2A) = Uanis(C1B) = Uanis(C1A)
3. Others
 Sof(H1BD)=Sof(H1BE)=Sof(H1BF)=Sof(C2A)=Sof(H2AA)=Sof(H2AB)=Sof(H2AC)=Sof(C1B)=
 Sof(H1BA)=Sof(H1BB)=1-FVAR(1)
 Sof(H1AA)=Sof(H1AB)=Sof(H1AC)=Sof(C1A)=Sof(H1AD)=Sof(H1AE)=Sof(C2B)=Sof(H2BA)=
 Sof(H2BB)=Sof(H2BC)=FVAR(1)
4.a Secondary CH2 refined with riding coordinates:
 C1A(H1AD,H1AE), C1B(H1BA,H1BB)
4.b Tetrahedral OH refined with everything fixed:
 O9(H9)
4.c Idealised Me refined as rotating group:
 N1(H1AA,H1AB,H1AC), N1(H1BD,H1BE,H1BF), C2A(H2AA,H2AB,H2AC), C2B(H2BA,H2BB,
 H2BC)
;

loop_
_space_group_symop_operation_xyz
'x, y, z'
'-x+1/2, y+1/2, -z+1/2'
'-x, -y, -z'
'x-1/2, -y-1/2, z-1/2'

loop_
_atom_site_label
_atom_site_type_symbol
_atom_site_fract_x
_atom_site_fract_y
_atom_site_fract_z
_atom_site_U_iso_or_equiv
_atom_site_adp_type
_atom_site_occupancy
_atom_site_site_symmetry_order
_atom_site_calc_flag
_atom_site_refinement_flags_posn
_atom_site_refinement_flags_adp
_atom_site_refinement_flags_occupancy
_atom_site_disorder_assembly
_atom_site_disorder_group
U U 0.32850(6) 0.36591(5) 0.77028(5) 0.01994(15) Uani 1 1 d . . . . .
Se1 Se 0.65751(14) 0.36366(13) 1.06309(11) 0.0225(3) Uani 1 1 d . . . . .
Se2 Se 0.26362(15) 0.10638(12) 0.92126(13) 0.0241(3) Uani 1 1 d . . . . .
O1 O 0.6574(13) 0.2385(9) 1.1179(12) 0.0362(19) Uani 1 1 d . . . . .
O2 O 0.3746(12) 0.1833(9) 0.8294(10) 0.030(2) Uani 1 1 d . . . . .
O3 O 0.3200(11) -0.0201(8) 0.8820(10) 0.028(2) Uani 1 1 d . . . . .
O4 O 0.6181(12) 0.4450(9) 1.1818(10) 0.030(3) Uani 1 1 d . . . . .
O5 O 0.5103(13) 0.3729(11) 0.9517(10) 0.049(3) Uani 1 1 d . . . . .
O6 O 0.4842(10) 0.3631(11) 0.6709(9) 0.032(2) Uani 1 1 d . . . . .
O7 O 0.8232(12) 0.3930(8) 1.0130(11) 0.0362(19) Uani 1 1 d . . . . .
O8 O 0.1698(12) 0.3686(11) 0.8704(11) 0.040(3) Uani 1 1 d . . . . .
O9 O 0.3652(12) 0.1222(11) 1.0744(9) 0.040(3) Uani 1 1 d . . . . .
H9 H 0.4608 0.1168 1.0688 0.061 Uiso 1 1 calc . . . . .
N1 N 1.0995(17) 0.4625(15) 1.1954(17) 0.055(5) Uani 1 1 d . . . . .
H1AA H 1.0595 0.4769 1.1151 0.066 Uiso 0.56(11) 1 calc GR . P A 1
H1AB H 1.1465 0.5219 1.2298 0.066 Uiso 0.56(11) 1 calc GR . P A 1
H1AC H 1.0219 0.4423 1.2423 0.066 Uiso 0.56(11) 1 calc GR . P A 1
H1BD H 1.0335 0.4166 1.1514 0.066 Uiso 0.44(11) 1 calc GR . P A 2
H1BE H 1.0995 0.5261 1.1541 0.066 Uiso 0.44(11) 1 calc GR . P A 2
H1BF H 1.0682 0.4727 1.2738 0.066 Uiso 0.44(11) 1 calc GR . P A 2
C1A C 1.217(8) 0.373(8) 1.193(6) 0.064(11) Uani 0.56(11) 1 d . . P A 1
H1AD H 1.1611 0.3104 1.1555 0.076 Uiso 0.56(11) 1 calc R . P A 1
H1AE H 1.2926 0.3951 1.1337 0.076 Uiso 0.56(11) 1 calc R . P A 1
C2A C 1.306(14) 0.336(15) 1.306(8) 0.064(11) Uani 0.44(11) 1 d . . P A 1
H2AA H 1.3778 0.2802 1.2831 0.095 Uiso 0.44(11) 1 calc GR . P A 1
H2AB H 1.2358 0.3072 1.3644 0.095 Uiso 0.44(11) 1 calc GR . P A 1
H2AC H 1.3651 0.3958 1.3457 0.095 Uiso 0.44(11) 1 calc GR . P A 1
C1B C 1.257(10) 0.418(10) 1.206(8) 0.064(11) Uani 0.44(11) 1 d . . P A 2
H1BA H 1.3337 0.4762 1.2076 0.076 Uiso 0.44(11) 1 calc R . P A 2
H1BB H 1.2702 0.3718 1.1321 0.076 Uiso 0.44(11) 1 calc R . P A 2
C2B C 1.284(10) 0.353(11) 1.325(7) 0.064(11) Uani 0.56(11) 1 d . . P A 2
H2BA H 1.2245 0.2861 1.3159 0.095 Uiso 0.56(11) 1 calc GR . P A 2
H2BB H 1.2508 0.3935 1.3967 0.095 Uiso 0.56(11) 1 calc GR . P A 2
H2BC H 1.3949 0.3359 1.3408 0.095 Uiso 0.56(11) 1 calc GR . P A 2

loop_
_atom_site_aniso_label
_atom_site_aniso_U_11
_atom_site_aniso_U_22
_atom_site_aniso_U_33
_atom_site_aniso_U_23
_atom_site_aniso_U_13
_atom_site_aniso_U_12
U 0.0229(2) 0.0164(3) 0.0192(2) -0.0011(3) -0.00519(16) 0.0008(2)
Se1 0.0270(6) 0.0168(7) 0.0215(6) -0.0005(6) -0.0090(5) -0.0001(6)
Se2 0.0252(7) 0.0199(9) 0.0259(7) -0.0016(5) -0.0047(5) -0.0018(5)
O1 0.049(5) 0.011(5) 0.047(5) -0.001(3) -0.003(4) -0.001(3)
O2 0.031(6) 0.025(6) 0.031(6) -0.001(5) -0.009(5) -0.002(4)
O3 0.033(5) 0.018(6) 0.030(6) -0.007(4) -0.018(4) -0.002(4)
O4 0.035(6) 0.023(7) 0.029(6) -0.006(4) -0.015(5) 0.001(4)
O5 0.066(7) 0.031(7) 0.041(6) 0.000(6) -0.043(6) 0.004(6)
O6 0.026(5) 0.036(7) 0.034(5) 0.000(6) -0.002(4) -0.001(5)
O7 0.049(5) 0.011(5) 0.047(5) -0.001(3) -0.003(4) -0.001(3)
O8 0.039(6) 0.035(7) 0.047(7) -0.002(6) -0.001(5) 0.003(6)
O9 0.046(6) 0.056(9) 0.017(5) -0.003(6) -0.011(4) -0.016(6)
N1 0.036(8) 0.072(13) 0.057(11) 0.019(9) -0.002(7) 0.007(8)
C1A 0.04(2) 0.11(4) 0.043(14) 0.02(3) 0.016(10) 0.018(11)
C2A 0.04(2) 0.11(4) 0.043(14) 0.02(3) 0.016(10) 0.018(11)
C1B 0.04(2) 0.11(4) 0.043(14) 0.02(3) 0.016(10) 0.018(11)
C2B 0.04(2) 0.11(4) 0.043(14) 0.02(3) 0.016(10) 0.018(11)

loop_
_atom_type_symbol
_atom_type_description
_atom_type_scat_dispersion_real
_atom_type_scat_dispersion_imag
_atom_type_scat_source
C C 0.0033 0.0016 'International Tables Vol C Tables 4.2.6.8 and 6.1.1.4'
H H 0.0000 0.0000 'International Tables Vol C Tables 4.2.6.8 and 6.1.1.4'
N N 0.0061 0.0033 'International Tables Vol C Tables 4.2.6.8 and 6.1.1.4'
O O 0.0106 0.0060 'International Tables Vol C Tables 4.2.6.8 and 6.1.1.4'
Se Se -0.0929 2.2259 'International Tables Vol C Tables 4.2.6.8 and 6.1.1.4'
U U -9.6767 9.6646 'International Tables Vol C Tables 4.2.6.8 and 6.1.1.4'

loop_
_exptl_crystal_face_index_h
_exptl_crystal_face_index_k
_exptl_crystal_face_index_l
_exptl_crystal_face_perp_dist
0 -3 7 0.0285
0 3 -7 0.0260
-1 -9 -3 0.0380
1 9 4 0.0248
7 1 1 0.0406
-7 -1 -1 0.0290
5 -5 -4 0.0336
-5 4 3 0.0308
3 4 -5 0.0174
-2 5 -4 0.0210

loop_
_geom_angle_atom_site_label_1
_geom_angle_atom_site_label_2
_geom_angle_atom_site_label_3
_geom_angle
_geom_angle_site_symmetry_1
_geom_angle_site_symmetry_3
O2 U O1 75.0(4) . 4_565
O2 U O3 143.0(3) . 2_556
O2 U O4 147.4(3) . 3_667
O3 U O1 68.0(3) 2_556 4_565
O3 U O4 69.5(3) 2_556 3_667
O4 U O1 137.5(3) 3_667 4_565
O5 U O1 149.9(4) . 4_565
O5 U O2 75.0(4) . .
O5 U O3 142.0(4) . 2_556
O5 U O4 72.4(4) . 3_667
O6 U O1 92.4(4) . 4_565
O6 U O2 91.1(5) . .
O6 U O3 90.0(4) . 2_556
O6 U O4 90.2(5) . 3_667
O6 U O5 90.0(4) . .
O6 U O8 179.7(5) . .
O8 U O1 87.3(5) . 4_565
O8 U O2 88.9(5) . .
O8 U O3 89.8(5) . 2_556
O8 U O4 89.9(5) . 3_667
O8 U O5 90.3(5) . .
O1 Se1 O4 107.5(6) . .
O5 Se1 O1 106.8(6) . .
O5 Se1 O4 107.3(6) . .
O7 Se1 O1 110.9(6) . .
O7 Se1 O4 110.9(5) . .
O7 Se1 O5 113.3(6) . .
O2 Se2 O9 101.5(5) . .
O3 Se2 O2 101.1(6) . .
O3 Se2 O9 101.3(6) . .
Se1 O1 U 134.9(6) . 4_666
Se2 O2 U 126.4(6) . .
Se2 O3 U 123.8(5) . 2_546
Se1 O4 U 133.8(6) . 3_667
Se1 O5 U 169.4(8) . .
Se2 O9 H9 109.5 . .
H1AA N1 H1AB 109.5 . .
H1AA N1 H1AC 109.5 . .
H1AB N1 H1AC 109.5 . .
H1BD N1 H1BE 109.5 . .
H1BD N1 H1BF 109.5 . .
H1BE N1 H1BF 109.5 . .
C1A N1 H1AA 109.5 . .
C1A N1 H1AB 109.5 . .
C1A N1 H1AC 109.5 . .
C1B N1 H1BD 109.5 . .
C1B N1 H1BE 109.5 . .
C1B N1 H1BF 109.5 . .
N1 C1A H1AD 106.7 . .
N1 C1A H1AE 106.7 . .
H1AD C1A H1AE 106.6 . .
C2A C1A N1 123(6) . .
C2A C1A H1AD 106.7 . .
C2A C1A H1AE 106.7 . .
C1A C2A H2AA 109.5 . .
C1A C2A H2AB 109.5 . .
C1A C2A H2AC 109.5 . .
H2AA C2A H2AB 109.5 . .
H2AA C2A H2AC 109.5 . .
H2AB C2A H2AC 109.5 . .
N1 C1B H1BA 109.6 . .
N1 C1B H1BB 109.6 . .
N1 C1B C2B 110(7) . .
H1BA C1B H1BB 108.1 . .
C2B C1B H1BA 109.6 . .
C2B C1B H1BB 109.6 . .
C1B C2B H2BA 109.5 . .
C1B C2B H2BB 109.5 . .
C1B C2B H2BC 109.5 . .
H2BA C2B H2BB 109.5 . .
H2BA C2B H2BC 109.5 . .
H2BB C2B H2BC 109.5 . .

loop_
_geom_bond_atom_site_label_1
_geom_bond_atom_site_label_2
_geom_bond_distance
_geom_bond_site_symmetry_2
U O1 2.416(11) 4_565
U O2 2.346(11) .
U O3 2.384(9) 2_556
U O4 2.406(11) 3_667
U O5 2.327(8) .
U O6 1.749(10) .
U O8 1.775(11) .
Se1 O1 1.637(12) .
Se1 O4 1.646(11) .
Se1 O5 1.627(8) .
Se1 O7 1.584(11) .
Se2 O2 1.689(11) .
Se2 O3 1.685(11) .
Se2 O9 1.752(9) .
O1 U 2.416(11) 4_666
O3 U 2.384(9) 2_546
O4 U 2.406(11) 3_667
O9 H9 0.8200 .
N1 H1AA 0.8900 .
N1 H1AB 0.8900 .
N1 H1AC 0.8900 .
N1 H1BD 0.8900 .
N1 H1BE 0.8900 .
N1 H1BF 0.8900 .
N1 C1A 1.48(8) .
N1 C1B 1.44(9) .
C1A H1AD 0.9700 .
C1A H1AE 0.9700 .
C1A C2A 1.40(10) .
C2A H2AA 0.9600 .
C2A H2AB 0.9600 .
C2A H2AC 0.9600 .
C1B H1BA 0.9700 .
C1B H1BB 0.9700 .
C1B C2B 1.47(10) .
C2B H2BA 0.9600 .
C2B H2BB 0.9600 .
C2B H2BC 0.9600 .

loop_
_geom_hbond_atom_site_label_D
_geom_hbond_atom_site_label_H
_geom_hbond_atom_site_label_A
_geom_hbond_distance_DH
_geom_hbond_distance_HA
_geom_hbond_distance_DA
_geom_hbond_angle_DHA
_geom_hbond_site_symmetry_A
O9 H9 O1 0.82 2.26 2.858(15) 130.0 .
O9 H9 O3 0.82 2.22 2.945(15) 146.8 3_657
N1 H1AB O9 0.89 2.39 3.09(2) 135.5 2_657
N1 H1AC Se2 0.89 3.06 3.945(16) 174.0 4_666
N1 H1AC O2 0.89 2.23 3.04(2) 152.4 4_666
N1 H1AC O3 0.89 2.53 3.27(2) 141.5 4_666
N1 H1BD O7 0.89 2.21 3.000(19) 148.3 .
N1 H1BE O7 0.89 2.15 2.92(2) 143.8 3_767
N1 H1BE O8 0.89 2.61 3.112(19) 116.2 3_667

loop_
_geom_torsion_atom_site_label_1
_geom_torsion_atom_site_label_2
_geom_torsion_atom_site_label_3
_geom_torsion_atom_site_label_4
_geom_torsion
_geom_torsion_site_symmetry_1
_geom_torsion_site_symmetry_2
_geom_torsion_site_symmetry_3
_geom_torsion_site_symmetry_4
O1 Se1 O4 U 156.2(7) . . . 3_667
O1 Se1 O5 U -71(5) . . . .
O2 Se2 O3 U -99.3(7) . . . 2_546
O3 Se2 O2 U 160.8(6) . . . .
O4 Se1 O1 U -69.9(10) . . . 4_666
O4 Se1 O5 U 174(5) . . . .
O5 Se1 O1 U 175.2(9) . . . 4_666
O5 Se1 O4 U -89.3(8) . . . 3_667
O7 Se1 O1 U 51.4(11) . . . 4_666
O7 Se1 O4 U 34.8(8) . . . 3_667
O7 Se1 O5 U 51(5) . . . .
O9 Se2 O2 U -95.1(7) . . . .
O9 Se2 O3 U 156.4(6) . . . 2_546
C1A N1 C1B C2B -71(14) . . . .
C1B N1 C1A C2A 69(10) . . . .
